data_7130750
loop_
_publ_author_name
'Sato, Ryota'
'Iida, Tomoki'
'Kanbara, Takaki'
'Kuwabara, Junpei'

_publ_section_title
;
 Unique regioselectivity of the Pd-catalysed cross-dehydrogenative
 coupling reaction of simple polyaromatic hydrocarbons with
 polyfluoroarenes
;
_journal_name_full 'Chemical Communications'
_journal_paper_doi 10.1039/D2CC04655E
_journal_year 2022
_chemical_formula_moiety 'C22 H6 F10'
_chemical_formula_sum 'C22 H6 F10'
_chemical_formula_weight 460.27
_space_group_crystal_system monoclinic
_space_group_IT_number 15
_space_group_name_Hall '-C 2yc'
_space_group_name_H-M_alt 'C 1 2/c 1'
_atom_sites_solution_hydrogens geom
_atom_sites_solution_primary direct
_atom_sites_solution_secondary difmap
_audit_update_record
;
2021-07-27 deposited with the CCDC.	2022-09-09 downloaded from the CCDC.
;
_cell_angle_alpha 90.0000
_cell_angle_beta 95.966(2)
_cell_angle_gamma 90.0000
_cell_formula_units_Z 4
_cell_length_a 19.990(3)
_cell_length_b 6.2622(10)
_cell_length_c 13.262(2)
_cell_measurement_reflns_used 3350
_cell_measurement_temperature 120
_cell_measurement_theta_max 27.06
_cell_measurement_theta_min 3.09
_cell_volume 1651.2(4)
_computing_cell_refinement Unknown
_computing_data_collection Unknown
_computing_data_reduction Unknown
_computing_molecular_graphics 'CrystalStructure 4.3'
_computing_publication_material 'CrystalStructure 4.3 (Rigaku, 2019)'
_computing_structure_refinement 'SHELXL Version 2018/3 (Sheldrick, 2008)'
_computing_structure_solution SIR97
_diffrn_ambient_temperature 120
_diffrn_measured_fraction_theta_full 0.999
_diffrn_measured_fraction_theta_max 0.995
_diffrn_measurement_device_type 'Bruker APEX-II CCD'
_diffrn_measurement_method 'phi and omega scans'
_diffrn_radiation_monochromator 'Bruker Helios multilayer confocal mirror'
_diffrn_radiation_source 'Bruker TXS fine-focus rotating anode'
_diffrn_radiation_type MoK\a
_diffrn_radiation_wavelength 0.71073
_diffrn_reflns_av_R_equivalents 0.0247
_diffrn_reflns_av_unetI/netI 0.0181
_diffrn_reflns_Laue_measured_fraction_full 0.999
_diffrn_reflns_Laue_measured_fraction_max 0.995
_diffrn_reflns_limit_h_max 25
_diffrn_reflns_limit_h_min -25
_diffrn_reflns_limit_k_max 7
_diffrn_reflns_limit_k_min -7
_diffrn_reflns_limit_l_max 16
_diffrn_reflns_limit_l_min -16
_diffrn_reflns_number 8998
_diffrn_reflns_point_group_measured_fraction_full 0.999
_diffrn_reflns_point_group_measured_fraction_max 0.995
_diffrn_reflns_theta_full 25.242
_diffrn_reflns_theta_max 27.098
_diffrn_reflns_theta_min 2.049
_diffrn_standards_number 0
_exptl_absorpt_coefficient_mu 0.187
_exptl_absorpt_correction_T_max 0.7455
_exptl_absorpt_correction_T_min 0.6811
_exptl_absorpt_correction_type empirical
_exptl_crystal_colour colorless
_exptl_crystal_density_diffrn 1.851
_exptl_crystal_density_method 'not measured'
_exptl_crystal_description nONE
_exptl_crystal_F_000 912.00
_exptl_crystal_size_max 0.134
_exptl_crystal_size_mid 0.069
_exptl_crystal_size_min 0.010
_refine_diff_density_max 0.87
_refine_diff_density_min -0.30
_refine_ls_extinction_method none
_refine_ls_goodness_of_fit_ref 1.056
_refine_ls_hydrogen_treatment constr
_refine_ls_number_parameters 145
_refine_ls_number_reflns 1817
_refine_ls_number_restraints 0
_refine_ls_R_factor_all 0.0609
_refine_ls_R_factor_gt 0.0510
_refine_ls_shift/su_max 0.000
_refine_ls_structure_factor_coef Fsqd
_refine_ls_weighting_details 'w = 1/[\s^2^(Fo^2^)+(0.0615P)^2^+5.0524P] where P=(Fo^2^+2Fc^2^)/3'
_refine_ls_weighting_scheme calc
_refine_ls_wR_factor_gt 0.1283
_refine_ls_wR_factor_ref 0.1361
_reflns_Friedel_coverage 0.000
_reflns_number_gt 1511
_reflns_number_total 1817
_reflns_threshold_expression F^2^>2.0\s(F^2^)
_cod_data_source_file d2cc04655e2.cif
_cod_data_source_block stu822
_cod_original_cell_volume 1651.1(5)
_cod_database_code 7130750

loop_
_space_group_symop_operation_xyz
'x, y, z'
'-x, y, -z+1/2'
'x+1/2, y+1/2, z'
'-x+1/2, y+1/2, -z+1/2'
'-x, -y, -z'
'x, -y, z-1/2'
'-x+1/2, -y+1/2, -z'
'x+1/2, -y+1/2, z-1/2'

loop_
_atom_site_label
_atom_site_type_symbol
_atom_site_fract_x
_atom_site_fract_y
_atom_site_fract_z
_atom_site_U_iso_or_equiv
_atom_site_adp_type
_atom_site_occupancy
_atom_site_site_symmetry_order
_atom_site_calc_flag
_atom_site_refinement_flags_posn
_atom_site_refinement_flags_adp
_atom_site_refinement_flags_occupancy
_atom_site_disorder_assembly
_atom_site_disorder_group
F2 F 0.64705(7) 0.1517(2) 0.54994(10) 0.0255(3) Uani 1 1 d . . . . .
F5 F 0.66262(7) 0.8010(2) 0.82260(10) 0.0262(3) Uani 1 1 d . . . . .
F3 F 0.72608(7) 0.4977(2) 0.52398(9) 0.0272(4) Uani 1 1 d . . . . .
F4 F 0.73278(7) 0.8214(2) 0.66141(10) 0.0283(4) Uani 1 1 d . . . . .
F1 F 0.57487(7) 0.1303(2) 0.70856(10) 0.0259(4) Uani 1 1 d . . . . .
C6 C 0.61551(10) 0.4648(4) 0.77193(15) 0.0181(5) Uani 1 1 d . . . . .
C7 C 0.61412(11) 0.3031(4) 0.70024(16) 0.0186(5) Uani 1 1 d . . . . .
C5 C 0.50298(11) 0.4054(4) 1.02955(16) 0.0190(5) Uani 1 1 d . . . . .
C8 C 0.65100(10) 0.3114(4) 0.61754(15) 0.0181(5) Uani 1 1 d . . . . .
C10 C 0.69342(11) 0.6514(4) 0.67291(16) 0.0195(5) Uani 1 1 d . . . . .
C4 C 0.54626(11) 0.2404(4) 1.00481(16) 0.0211(5) Uani 1 1 d . . . . .
H3 H 0.550584 0.117869 1.044543 0.025 Uiso 1 1 calc R U . . .
C3 C 0.58216(11) 0.2594(4) 0.92233(17) 0.0222(5) Uani 1 1 d . . . . .
H2 H 0.610394 0.149210 0.906271 0.027 Uiso 1 1 calc R U . . .
C9 C 0.69082(10) 0.4868(4) 0.60385(15) 0.0188(5) Uani 1 1 d . . . . .
C11 C 0.65637(11) 0.6390(4) 0.75537(16) 0.0189(5) Uani 1 1 d . . . . .
C1 C 0.53526(11) 0.6105(4) 0.88535(16) 0.0210(5) Uani 1 1 d . . . . .
H1 H 0.532165 0.733594 0.845884 0.025 Uiso 1 1 calc R U . . .
C2 C 0.57631(11) 0.4477(4) 0.86110(16) 0.0203(5) Uani 1 1 d . . . . .

loop_
_atom_site_aniso_label
_atom_site_aniso_U_11
_atom_site_aniso_U_22
_atom_site_aniso_U_33
_atom_site_aniso_U_23
_atom_site_aniso_U_13
_atom_site_aniso_U_12
F2 0.0308(7) 0.0261(7) 0.0204(7) -0.0078(5) 0.0068(5) 0.0006(6)
F5 0.0296(7) 0.0265(7) 0.0231(7) -0.0103(6) 0.0064(5) -0.0046(6)
F3 0.0263(7) 0.0386(9) 0.0189(6) 0.0018(6) 0.0133(5) 0.0002(6)
F4 0.0297(7) 0.0291(8) 0.0271(7) 0.0036(6) 0.0074(6) -0.0111(6)
F1 0.0285(7) 0.0279(8) 0.0223(7) -0.0026(6) 0.0070(5) -0.0105(6)
C6 0.0152(10) 0.0262(12) 0.0131(9) 0.0001(8) 0.0023(7) 0.0004(8)
C7 0.0173(10) 0.0225(11) 0.0166(10) 0.0005(8) 0.0039(8) -0.0029(8)
C5 0.0192(10) 0.0168(11) 0.0199(10) -0.0004(9) -0.0027(8) -0.0021(8)
C8 0.0188(10) 0.0215(11) 0.0143(10) -0.0024(8) 0.0024(8) 0.0036(8)
C10 0.0177(10) 0.0224(11) 0.0183(10) 0.0032(9) 0.0022(8) -0.0015(9)
C4 0.0243(11) 0.0194(11) 0.0197(10) 0.0009(9) 0.0030(9) 0.0012(9)
C3 0.0217(11) 0.0234(12) 0.0223(11) -0.0014(9) 0.0054(9) 0.0000(9)
C9 0.0162(10) 0.0274(12) 0.0135(9) 0.0034(8) 0.0053(8) 0.0040(9)
C11 0.0184(10) 0.0220(11) 0.0162(10) -0.0033(8) 0.0016(8) 0.0011(8)
C1 0.0235(11) 0.0217(11) 0.0177(10) 0.0011(8) 0.0026(9) -0.0029(9)
C2 0.0182(10) 0.0289(12) 0.0141(9) -0.0049(9) 0.0038(8) -0.0052(9)

loop_
_atom_type_symbol
_atom_type_description
_atom_type_scat_dispersion_real
_atom_type_scat_dispersion_imag
_atom_type_scat_source
C C 0.0033 0.0016
;
International Tables for Crystallography
(Vol. C, Tables 4.2.6.8 and 6.1.1.4)
;
H H 0.0000 0.0000
;
International Tables for Crystallography
(Vol. C, Table 6.1.1.4)
;
F F 0.0171 0.0103
;
International Tables for Crystallography
(Vol. C, Tables 4.2.6.8 and 6.1.1.4)
;

loop_
_geom_angle_atom_site_label_1
_geom_angle_atom_site_label_2
_geom_angle_atom_site_label_3
_geom_angle
_geom_angle_site_symmetry_1
_geom_angle_site_symmetry_3
_geom_angle_publ_flag
C7 C6 C11 115.69(19) . . ?
C7 C6 C2 121.2(2) . . ?
C11 C6 C2 123.1(2) . . ?
F1 C7 C8 117.20(19) . . ?
F1 C7 C6 120.01(18) . . ?
C8 C7 C6 122.8(2) . . ?
C4 C5 C5 120.2(3) . 5_667 ?
C4 C5 C1 121.6(2) . 5_667 ?
C5 C5 C1 118.2(3) 5_667 5_667 ?
F2 C8 C9 120.06(18) . . ?
F2 C8 C7 120.2(2) . . ?
C9 C8 C7 119.7(2) . . ?
F4 C10 C9 120.03(19) . . ?
F4 C10 C11 120.1(2) . . ?
C9 C10 C11 119.8(2) . . ?
C3 C4 C5 120.4(2) . . ?
C3 C4 H3 119.8 . . ?
C5 C4 H3 119.8 . . ?
C4 C3 C2 120.3(2) . . ?
C4 C3 H2 119.8 . . ?
C2 C3 H2 119.8 . . ?
F3 C9 C10 120.2(2) . . ?
F3 C9 C8 120.3(2) . . ?
C10 C9 C8 119.41(19) . . ?
F5 C11 C10 117.4(2) . . ?
F5 C11 C6 120.03(18) . . ?
C10 C11 C6 122.6(2) . . ?
C2 C1 C5 121.1(2) . 5_667 ?
C2 C1 H1 119.5 . . ?
C5 C1 H1 119.5 5_667 . ?
C1 C2 C3 119.8(2) . . ?
C1 C2 C6 120.7(2) . . ?
C3 C2 C6 119.4(2) . . ?

loop_
_geom_bond_atom_site_label_1
_geom_bond_atom_site_label_2
_geom_bond_distance
_geom_bond_site_symmetry_2
_geom_bond_publ_flag
F2 C8 1.340(2) . ?
F5 C11 1.348(2) . ?
F3 C9 1.334(2) . ?
F4 C10 1.342(3) . ?
F1 C7 1.348(3) . ?
C6 C7 1.387(3) . ?
C6 C11 1.394(3) . ?
C6 C2 1.489(3) . ?
C7 C8 1.384(3) . ?
C5 C4 1.408(3) . ?
C5 C5 1.418(4) 5_667 ?
C5 C1 1.431(3) 5_667 ?
C8 C9 1.379(3) . ?
C10 C9 1.376(3) . ?
C10 C11 1.385(3) . ?
C4 C3 1.374(3) . ?
C4 H3 0.9300 . ?
C3 C2 1.430(3) . ?
C3 H2 0.9300 . ?
C1 C2 1.368(3) . ?
C1 H1 0.9300 . ?

loop_
_geom_torsion_atom_site_label_1
_geom_torsion_atom_site_label_2
_geom_torsion_atom_site_label_3
_geom_torsion_atom_site_label_4
_geom_torsion
_geom_torsion_site_symmetry_1
_geom_torsion_site_symmetry_2
_geom_torsion_site_symmetry_3
_geom_torsion_site_symmetry_4
_geom_torsion_publ_flag
C11 C6 C7 F1 -178.51(19) . . . . ?
C2 C6 C7 F1 2.5(3) . . . . ?
C11 C6 C7 C8 0.4(3) . . . . ?
C2 C6 C7 C8 -178.6(2) . . . . ?
F1 C7 C8 F2 -0.2(3) . . . . ?
C6 C7 C8 F2 -179.15(19) . . . . ?
F1 C7 C8 C9 178.49(19) . . . . ?
C6 C7 C8 C9 -0.5(3) . . . . ?
C5 C5 C4 C3 -1.2(4) 5_667 . . . ?
C1 C5 C4 C3 179.7(2) 5_667 . . . ?
C5 C4 C3 C2 0.4(3) . . . . ?
F4 C10 C9 F3 -1.6(3) . . . . ?
C11 C10 C9 F3 179.70(19) . . . . ?
F4 C10 C9 C8 178.93(19) . . . . ?
C11 C10 C9 C8 0.2(3) . . . . ?
F2 C8 C9 F3 -0.6(3) . . . . ?
C7 C8 C9 F3 -179.35(19) . . . . ?
F2 C8 C9 C10 178.81(19) . . . . ?
C7 C8 C9 C10 0.1(3) . . . . ?
F4 C10 C11 F5 -1.0(3) . . . . ?
C9 C10 C11 F5 177.67(19) . . . . ?
F4 C10 C11 C6 -178.98(19) . . . . ?
C9 C10 C11 C6 -0.3(3) . . . . ?
C7 C6 C11 F5 -177.93(19) . . . . ?
C2 C6 C11 F5 1.0(3) . . . . ?
C7 C6 C11 C10 0.0(3) . . . . ?
C2 C6 C11 C10 178.9(2) . . . . ?
C5 C1 C2 C3 -1.0(3) 5_667 . . . ?
C5 C1 C2 C6 179.50(19) 5_667 . . . ?
C4 C3 C2 C1 0.6(3) . . . . ?
C4 C3 C2 C6 -179.8(2) . . . . ?
C7 C6 C2 C1 -129.8(2) . . . . ?
C11 C6 C2 C1 51.3(3) . . . . ?
C7 C6 C2 C3 50.7(3) . . . . ?
C11 C6 C2 C3 -128.3(2) . . . . ?
